data_7112926
loop_
_publ_author_name
'Kawamoto, Masuki'
'Shiga, Natsuki'
'Takaishi, Kazuto'
'Yamashita, Takashi'

_publ_section_title
;
 Non-destructive erasable molecular switches and memory using light-driven
 twisting motions.
;
_journal_issue 44
_journal_name_full 'Chemical communications (Cambridge, England)'
_journal_page_first 8344
_journal_page_last 8346
_journal_paper_doi 10.1039/c0cc02685a
_journal_volume 46
_journal_year 2010
_chemical_formula_moiety 'C38 H32 N2 O4'
_chemical_formula_sum 'C38 H32 N2 O4'
_chemical_formula_weight 580.66
_chemical_name_systematic
;
?
;
_space_group_IT_number 144
_symmetry_cell_setting trigonal
_symmetry_Int_Tables_number 144
_symmetry_space_group_name_Hall 'P 31'
_symmetry_space_group_name_H-M 'P 31'
_atom_sites_solution_hydrogens geom
_atom_sites_solution_primary direct
_atom_sites_solution_secondary difmap
_audit_creation_method SHELXL-97
_cell_angle_alpha 90
_cell_angle_beta 90
_cell_angle_gamma 120
_cell_formula_units_Z 9
_cell_length_a 24.7849(5)
_cell_length_b 24.7849(5)
_cell_length_c 13.0680(2)
_cell_measurement_reflns_used 113924
_cell_measurement_temperature 140
_cell_measurement_theta_max 68.2
_cell_measurement_theta_min 3.4
_cell_volume 6952.1(2)
_computing_cell_refinement PROCESS-AUTO
_computing_data_collection PROCESS-AUTO
_computing_data_reduction PROCESS-AUTO
_computing_molecular_graphics 'ORTEP-3 for Windows'
_computing_publication_material 'SHELXL-97 (Sheldrick, 2008)'
_computing_structure_refinement 'SHELXL-97 (Sheldrick, 2008)'
_computing_structure_solution SIR2004
_diffrn_ambient_temperature 140
_diffrn_detector_area_resol_mean 10.00
_diffrn_measured_fraction_theta_full 1.000
_diffrn_measured_fraction_theta_max 1.000
_diffrn_measurement_device_type 'Rigaku RAXIS-RAPID'
_diffrn_measurement_method \w-scan
_diffrn_radiation_monochromator graphite
_diffrn_radiation_source 'fine-focus sealed tube'
_diffrn_radiation_type CuK\a
_diffrn_radiation_wavelength 1.54187
_diffrn_reflns_av_R_equivalents 0.0264
_diffrn_reflns_av_sigmaI/netI 0.0185
_diffrn_reflns_limit_h_max 29
_diffrn_reflns_limit_h_min -29
_diffrn_reflns_limit_k_max 29
_diffrn_reflns_limit_k_min -29
_diffrn_reflns_limit_l_max 15
_diffrn_reflns_limit_l_min -15
_diffrn_reflns_number 128032
_diffrn_reflns_theta_full 68.24
_diffrn_reflns_theta_max 68.24
_diffrn_reflns_theta_min 3.57
_diffrn_standards_number 0
_exptl_absorpt_coefficient_mu 0.647
_exptl_absorpt_correction_T_max 0.768
_exptl_absorpt_correction_T_min 0.699
_exptl_absorpt_correction_type numerical
_exptl_absorpt_process_details
;
Higashi, T. (1995). Program for Absorption Correction.
Rigaku Corporation, Tokyo, Japan.
;
_exptl_crystal_colour orange
_exptl_crystal_density_diffrn 1.248
_exptl_crystal_density_method 'not measured'
_exptl_crystal_description block
_exptl_crystal_F_000 2754
_exptl_crystal_size_max 0.65
_exptl_crystal_size_mid 0.43
_exptl_crystal_size_min 0.41
_refine_diff_density_max 0.205
_refine_diff_density_min -0.194
_refine_diff_density_rms 0.028
_refine_ls_abs_structure_details 'Flack H D (1983), Acta Cryst. A39, 876-881'
_refine_ls_abs_structure_Flack 0.0(3)
_refine_ls_extinction_method none
_refine_ls_goodness_of_fit_ref 1.068
_refine_ls_hydrogen_treatment constr
_refine_ls_matrix_type full
_refine_ls_number_parameters 1336
_refine_ls_number_reflns 16931
_refine_ls_number_restraints 87
_refine_ls_restrained_S_all 3.039
_refine_ls_R_factor_all 0.0383
_refine_ls_R_factor_gt 0.0345
_refine_ls_shift/su_max 0.001
_refine_ls_shift/su_mean 0.000
_refine_ls_structure_factor_coef Fsqd
_refine_ls_weighting_details 'calc w=1/[\s^2^(Fo^2^)+(0.0495P)^2^+0.4946P] where P=(Fo^2^+2Fc^2^)/3'
_refine_ls_weighting_scheme calc
_refine_ls_wR_factor_gt 0.0861
_refine_ls_wR_factor_ref 0.0889
_reflns_number_gt 15342
_reflns_number_total 16931
_reflns_threshold_expression I>2\s(I)
_cod_data_source_file c0cc02685a.txt
_cod_data_source_block 3RAA
_cod_database_code 7112926

loop_
_symmetry_equiv_pos_as_xyz
'x, y, z'
'-y, x-y, z+1/3'
'-x+y, -x, z+2/3'

loop_
_atom_site_label
_atom_site_type_symbol
_atom_site_fract_x
_atom_site_fract_y
_atom_site_fract_z
_atom_site_U_iso_or_equiv
_atom_site_adp_type
_atom_site_occupancy
_atom_site_symmetry_multiplicity
_atom_site_calc_flag
_atom_site_refinement_flags
_atom_site_disorder_assembly
_atom_site_disorder_group
O1A O 0.7514(2) 0.5787(2) -0.2839(3) 0.0703(12) Uani 1 1 d . . .
O2A O 0.69986(15) 0.46743(16) -0.0313(3) 0.0464(8) Uani 1 1 d . . .
O3A O 0.92584(16) 0.37435(16) 0.0753(3) 0.0449(8) Uani 1 1 d . . .
O4A O 0.84839(16) 0.47336(16) 0.1047(3) 0.0457(8) Uani 1 1 d . . .
N1A N 0.88972(18) 0.50058(17) -0.1972(3) 0.0392(8) Uani 1 1 d . . .
N2A N 0.91894(18) 0.47831(17) -0.2425(3) 0.0383(8) Uani 1 1 d . . .
C1A C 0.8028(3) 0.5732(2) -0.2996(4) 0.0515(13) Uani 1 1 d . . .
C2A C 0.8232(3) 0.5421(2) -0.2354(4) 0.0454(11) Uani 1 1 d . . .
H2A H 0.8022 0.5244 -0.1729 0.054 Uiso 1 1 calc R . .
C3A C 0.8747(2) 0.5373(2) -0.2641(4) 0.0405(10) Uani 1 1 d . . .
C4A C 0.9090(3) 0.5661(2) -0.3517(4) 0.0490(12) Uani 1 1 d . . .
H4A H 0.9449 0.5636 -0.3692 0.059 Uiso 1 1 calc R . .
C5A C 0.8889(3) 0.5985(3) -0.4125(4) 0.0580(15) Uani 1 1 d . . .
H5A H 0.9119 0.6191 -0.4721 0.070 Uiso 1 1 calc R . .
C6A C 0.8365(3) 0.6015(3) -0.3884(4) 0.0595(15) Uani 1 1 d . . .
H6A H 0.8231 0.6230 -0.4325 0.071 Uiso 1 1 calc R . .
C7A C 0.7178(3) 0.5545(3) -0.1899(5) 0.0652(17) Uani 1 1 d . . .
H7A1 H 0.6946 0.5764 -0.1738 0.078 Uiso 1 1 calc R . .
H7A2 H 0.7479 0.5631 -0.1338 0.078 Uiso 1 1 calc R . .
C8A C 0.6725(3) 0.4852(3) -0.1942(5) 0.0652(16) Uani 1 1 d . . .
H8A1 H 0.6375 0.4773 -0.2401 0.078 Uiso 1 1 calc R . .
H8A2 H 0.6937 0.4640 -0.2236 0.078 Uiso 1 1 calc R . .
C9A C 0.6470(3) 0.4581(3) -0.0905(5) 0.0598(15) Uani 1 1 d . . .
H9A1 H 0.6268 0.4797 -0.0585 0.072 Uiso 1 1 calc R . .
H9A2 H 0.6161 0.4132 -0.0961 0.072 Uiso 1 1 calc R . .
C10A C 0.6914(2) 0.4501(2) 0.0709(4) 0.0408(10) Uani 1 1 d . . .
C11A C 0.6349(2) 0.4000(2) 0.1072(5) 0.0490(12) Uani 1 1 d . . .
H11A H 0.6002 0.3789 0.0626 0.059 Uiso 1 1 calc R . .
C12A C 0.6306(2) 0.3822(2) 0.2070(5) 0.0494(12) Uani 1 1 d . . .
H12A H 0.5927 0.3481 0.2311 0.059 Uiso 1 1 calc R . .
C13A C 0.6807(2) 0.4131(2) 0.2747(5) 0.0438(11) Uani 1 1 d . . .
C14A C 0.6766(3) 0.3958(2) 0.3796(5) 0.0531(13) Uani 1 1 d . . .
H14A H 0.6391 0.3612 0.4042 0.064 Uiso 1 1 calc R . .
C15A C 0.7250(3) 0.4275(3) 0.4454(5) 0.0546(13) Uani 1 1 d . . .
H15A H 0.7212 0.4152 0.5151 0.066 Uiso 1 1 calc R . .
C16A C 0.7806(2) 0.4785(3) 0.4095(4) 0.0489(12) Uani 1 1 d . . .
H16A H 0.8143 0.5007 0.4555 0.059 Uiso 1 1 calc R . .
C17A C 0.7868(2) 0.4965(2) 0.3092(4) 0.0409(10) Uani 1 1 d . . .
H17A H 0.8248 0.5312 0.2868 0.049 Uiso 1 1 calc R . .
C18A C 0.7377(2) 0.4643(2) 0.2380(4) 0.0373(10) Uani 1 1 d . . .
C19A C 0.7426(2) 0.4826(2) 0.1333(4) 0.0379(10) Uani 1 1 d . . .
C20A C 0.8014(2) 0.5354(2) 0.0909(4) 0.0370(10) Uani 1 1 d . . .
C21A C 0.8040(2) 0.5919(2) 0.0608(4) 0.0399(10) Uani 1 1 d . . .
C22A C 0.7526(2) 0.6018(2) 0.0716(4) 0.0442(11) Uani 1 1 d . . .
H22A H 0.7152 0.5706 0.1026 0.053 Uiso 1 1 calc R . .
C23A C 0.7561(3) 0.6559(3) 0.0377(5) 0.0566(14) Uani 1 1 d . . .
H23A H 0.7212 0.6616 0.0454 0.068 Uiso 1 1 calc R . .
C24A C 0.8102(4) 0.7026(3) -0.0077(5) 0.0697(18) Uani 1 1 d . . .
H24A H 0.8116 0.7392 -0.0330 0.084 Uiso 1 1 calc R . .
C25A C 0.8610(3) 0.6956(3) -0.0156(5) 0.0665(17) Uani 1 1 d . . .
H25A H 0.8983 0.7283 -0.0442 0.080 Uiso 1 1 calc R . .
C26A C 0.8598(3) 0.6405(2) 0.0178(4) 0.0494(12) Uani 1 1 d . . .
C27A C 0.9122(3) 0.6325(3) 0.0089(5) 0.0561(14) Uani 1 1 d . . .
H27A H 0.9500 0.6653 -0.0183 0.067 Uiso 1 1 calc R . .
C28A C 0.9095(2) 0.5786(3) 0.0389(5) 0.0519(12) Uani 1 1 d . . .
H28A H 0.9451 0.5740 0.0328 0.062 Uiso 1 1 calc R . .
C29A C 0.8534(2) 0.5297(2) 0.0792(4) 0.0407(10) Uani 1 1 d . . .
C30A C 0.9013(3) 0.4760(3) 0.1548(4) 0.0521(13) Uani 1 1 d . . .
H30A H 0.9165 0.5076 0.2100 0.062 Uiso 1 1 calc R . .
H30B H 0.9355 0.4874 0.1052 0.062 Uiso 1 1 calc R . .
C31A C 0.8801(3) 0.4124(3) 0.1985(5) 0.0580(14) Uani 1 1 d . . .
H31A H 0.9123 0.4153 0.2466 0.070 Uiso 1 1 calc R . .
H31B H 0.8415 0.3991 0.2383 0.070 Uiso 1 1 calc R . .
C32A C 0.8680(2) 0.3634(3) 0.1200(4) 0.0481(12) Uani 1 1 d . . .
H32A H 0.8465 0.3218 0.1525 0.058 Uiso 1 1 calc R . .
H32B H 0.8405 0.3642 0.0657 0.058 Uiso 1 1 calc R . .
C33A C 0.9385(2) 0.3917(2) -0.0255(4) 0.0377(10) Uani 1 1 d . . .
C34A C 0.9157(2) 0.4243(2) -0.0789(4) 0.0362(9) Uani 1 1 d . . .
H34A H 0.8872 0.4345 -0.0480 0.043 Uiso 1 1 calc R . .
C35A C 0.9357(2) 0.4418(2) -0.1800(4) 0.0356(9) Uani 1 1 d . . .
C36A C 0.9758(2) 0.4256(2) -0.2269(4) 0.0412(10) Uani 1 1 d . . .
H36A H 0.9883 0.4372 -0.2959 0.049 Uiso 1 1 calc R . .
C37A C 0.9974(2) 0.3923(2) -0.1718(4) 0.0460(11) Uani 1 1 d . . .
H37A H 1.0249 0.3810 -0.2032 0.055 Uiso 1 1 calc R . .
C38A C 0.9792(2) 0.3757(2) -0.0721(4) 0.0424(11) Uani 1 1 d . . .
H38A H 0.9944 0.3531 -0.0348 0.051 Uiso 1 1 calc R . .
O2B O 1.10419(19) 0.9721(2) 0.6078(4) 0.0705(12) Uani 1 1 d . . .
O3B O 0.78643(16) 0.73700(17) 0.5759(3) 0.0541(9) Uani 1 1 d . A .
O4B O 0.95330(18) 0.81955(19) 0.6821(4) 0.0669(11) Uani 1 1 d . A .
N1B N 0.98921(18) 0.80186(18) 0.3817(4) 0.0435(9) Uani 1 1 d . A .
N2B N 0.94887(19) 0.75310(18) 0.3372(4) 0.0458(10) Uani 1 1 d . A .
C1B C 1.1567(2) 0.9103(2) 0.3462(4) 0.0477(12) Uani 1 1 d . . .
C2B C 1.0976(2) 0.8771(2) 0.3902(4) 0.0479(12) Uani 1 1 d . A .
H2B H 1.0907 0.8855 0.4584 0.057 Uiso 1 1 calc R . .
C3B C 1.0491(2) 0.8315(2) 0.3325(4) 0.0417(11) Uani 1 1 d . . .
C4B C 1.0577(2) 0.8186(2) 0.2326(4) 0.0463(11) Uani 1 1 d . A .
H4B H 1.0243 0.7868 0.1945 0.056 Uiso 1 1 calc R . .
C5B C 1.1166(3) 0.8534(3) 0.1894(4) 0.0517(12) Uani 1 1 d . . .
H5B H 1.1232 0.8458 0.1206 0.062 Uiso 1 1 calc R A .
C6B C 1.1655(2) 0.8989(2) 0.2454(4) 0.0474(12) Uani 1 1 d . A .
H6B H 1.2054 0.9225 0.2146 0.057 Uiso 1 1 calc R . .
C10B C 1.0877(2) 0.9740(3) 0.7077(5) 0.0578(14) Uani 1 1 d . A .
C11B C 1.0922(3) 1.0281(3) 0.7520(7) 0.0683(19) Uani 1 1 d . . .
H11B H 1.1083 1.0653 0.7130 0.082 Uiso 1 1 calc R A .
C12B C 1.0737(3) 1.0273(3) 0.8502(7) 0.0706(18) Uani 1 1 d . A .
H12B H 1.0772 1.0641 0.8793 0.085 Uiso 1 1 calc R . .
C13B C 1.0493(3) 0.9727(3) 0.9093(5) 0.0611(15) Uani 1 1 d . . .
C14B C 1.0342(4) 0.9722(4) 1.0141(6) 0.078(2) Uani 1 1 d . A .
H14B H 1.0406 1.0096 1.0453 0.094 Uiso 1 1 calc R . .
C15B C 1.0108(4) 0.9195(4) 1.0702(6) 0.086(2) Uani 1 1 d . . .
H15B H 1.0010 0.9202 1.1403 0.103 Uiso 1 1 calc R A .
C16B C 1.0009(3) 0.8640(4) 1.0256(5) 0.0730(18) Uani 1 1 d . A .
H16B H 0.9826 0.8267 1.0648 0.088 Uiso 1 1 calc R . .
C17B C 1.0174(3) 0.8627(3) 0.9247(5) 0.0586(14) Uani 1 1 d . . .
H17B H 1.0119 0.8251 0.8960 0.070 Uiso 1 1 calc R A .
C18B C 1.0426(2) 0.9175(3) 0.8641(5) 0.0515(12) Uani 1 1 d . A .
C19B C 1.0629(2) 0.9187(2) 0.7615(5) 0.0487(12) Uani 1 1 d . . .
C20B C 1.0608(3) 0.8633(2) 0.7146(4) 0.0520(13) Uani 1 1 d . A .
C21B C 1.1166(3) 0.8597(3) 0.7092(5) 0.0553(13) Uani 1 1 d . . .
C22B C 1.1742(3) 0.9072(3) 0.7492(5) 0.0571(14) Uani 1 1 d . A .
H22B H 1.1760 0.9422 0.7824 0.069 Uiso 1 1 calc R . .
C23B C 1.2271(3) 0.9033(4) 0.7405(5) 0.0753(19) Uani 1 1 d . . .
H23B H 1.2654 0.9357 0.7669 0.090 Uiso 1 1 calc R A .
C24B C 1.2252(5) 0.8520(5) 0.6930(7) 0.097(3) Uani 1 1 d . A .
H24B H 1.2624 0.8500 0.6865 0.116 Uiso 1 1 calc R . .
C25B C 1.1706(5) 0.8047(5) 0.6560(7) 0.095(3) Uani 1 1 d . . .
H25B H 1.1699 0.7696 0.6254 0.114 Uiso 1 1 calc R A .
C26B C 1.1147(4) 0.8072(3) 0.6625(6) 0.0728(18) Uani 1 1 d . A .
C27B C 1.0572(4) 0.7591(3) 0.6232(6) 0.089(2) Uani 1 1 d . . .
H27B H 1.0557 0.7242 0.5906 0.107 Uiso 1 1 calc R A .
C28B C 1.0042(4) 0.7623(3) 0.6314(6) 0.081(2) Uani 1 1 d . A .
H28B H 0.9659 0.7294 0.6060 0.097 Uiso 1 1 calc R . .
C29B C 1.0063(3) 0.8144(3) 0.6774(5) 0.0610(15) Uani 1 1 d . . .
C30B C 0.8975(3) 0.7655(3) 0.7191(5) 0.081(2) Uani 1 1 d . . .
H30C H 0.9055 0.7522 0.7862 0.097 Uiso 1 1 calc R A .
H30D H 0.8839 0.7305 0.6703 0.097 Uiso 1 1 calc R . .
C31B C 0.8480(3) 0.7834(4) 0.7294(5) 0.083(2) Uani 1 1 d . A .
H31C H 0.8124 0.7502 0.7676 0.100 Uiso 1 1 calc R . .
H31D H 0.8650 0.8220 0.7708 0.100 Uiso 1 1 calc R . .
C32B C 0.8244(3) 0.7941(3) 0.6301(5) 0.0607(15) Uani 1 1 d . . .
H32C H 0.7997 0.8147 0.6439 0.073 Uiso 1 1 calc R A .
H32D H 0.8603 0.8224 0.5867 0.073 Uiso 1 1 calc R . .
C33B C 0.8094(2) 0.7203(2) 0.4942(4) 0.0432(11) Uani 1 1 d . . .
C34B C 0.8717(2) 0.7490(2) 0.4640(4) 0.0426(11) Uani 1 1 d . A .
H34B H 0.9027 0.7837 0.5009 0.051 Uiso 1 1 calc R . .
C35B C 0.8876(2) 0.7260(2) 0.3788(4) 0.0431(11) Uani 1 1 d . . .
C36B C 0.8429(2) 0.6748(2) 0.3252(5) 0.0501(12) Uani 1 1 d . A .
H36B H 0.8543 0.6593 0.2676 0.060 Uiso 1 1 calc R . .
C37B C 0.7812(2) 0.6464(2) 0.3572(5) 0.0528(13) Uani 1 1 d . . .
H37B H 0.7502 0.6110 0.3215 0.063 Uiso 1 1 calc R A .
C38B C 0.7645(2) 0.6689(2) 0.4396(5) 0.0472(12) Uani 1 1 d . A .
H38B H 0.7220 0.6495 0.4599 0.057 Uiso 1 1 calc R . .
O1B O 1.2124(19) 0.9578(16) 0.3896(11) 0.060(4) Uani 0.577(7) 1 d PD A 1
C7B C 1.2033(7) 0.9775(6) 0.4878(8) 0.064(4) Uani 0.577(7) 1 d PD A 1
H7B1 H 1.2438 0.9999 0.5237 0.077 Uiso 0.577(7) 1 calc PR A 1
H7B2 H 1.1754 0.9403 0.5291 0.077 Uiso 0.577(7) 1 calc PR A 1
C8B C 1.1754(5) 1.0196(4) 0.4804(7) 0.060(2) Uani 0.577(7) 1 d PD A 1
H8B1 H 1.2058 1.0592 0.4472 0.072 Uiso 0.577(7) 1 calc PR A 1
H8B2 H 1.1377 0.9993 0.4367 0.072 Uiso 0.577(7) 1 calc PR A 1
C9B C 1.1582(6) 1.0335(5) 0.5829(7) 0.059(2) Uani 0.577(7) 1 d PD A 1
H9B1 H 1.1923 1.0461 0.6332 0.071 Uiso 0.577(7) 1 calc PR A 1
H9B2 H 1.1464 1.0661 0.5785 0.071 Uiso 0.577(7) 1 calc PR A 1
O1D O 1.203(3) 0.953(2) 0.4012(15) 0.060(4) Uani 0.423(7) 1 d PD A 2
C7D C 1.2101(10) 0.9551(7) 0.5100(14) 0.064(4) Uani 0.423(7) 1 d PD A 2
H7D1 H 1.2487 0.9547 0.5274 0.077 Uiso 0.423(7) 1 calc PR A 2
H7D2 H 1.1746 0.9174 0.5401 0.077 Uiso 0.423(7) 1 calc PR A 2
C8D C 1.2128(5) 1.0123(5) 0.5572(10) 0.060(2) Uani 0.423(7) 1 d PD A 2
H8D1 H 1.2199 1.0122 0.6318 0.072 Uiso 0.423(7) 1 calc PR A 2
H8D2 H 1.2487 1.0500 0.5279 0.072 Uiso 0.423(7) 1 calc PR A 2
C9D C 1.1548(6) 1.0153(7) 0.5399(13) 0.059(2) Uani 0.423(7) 1 d PD A 2
H9D1 H 1.1635 1.0583 0.5524 0.071 Uiso 0.423(7) 1 calc PR A 2
H9D2 H 1.1415 1.0046 0.4677 0.071 Uiso 0.423(7) 1 calc PR A 2
O3C O 1.35054(16) 0.91573(15) 0.2986(3) 0.0486(8) Uani 1 1 d . . .
O4C O 1.2228(2) 0.74546(17) 0.3528(4) 0.0681(12) Uani 1 1 d . . .
N1C N 1.1886(2) 0.7647(2) 0.0520(4) 0.0562(12) Uani 1 1 d . . .
N2C N 1.2089(2) 0.8162(2) 0.0082(4) 0.0553(11) Uani 1 1 d . B .
C20C C 1.1409(3) 0.6437(3) 0.3881(6) 0.0617(16) Uani 1 1 d . . .
C21C C 1.0758(3) 0.5995(3) 0.3951(5) 0.0563(14) Uani 1 1 d . B .
C22C C 1.0532(3) 0.5380(3) 0.4314(6) 0.0657(17) Uani 1 1 d . . .
H22C H 1.0820 0.5248 0.4490 0.079 Uiso 1 1 calc R B .
C23C C 0.9909(3) 0.4974(3) 0.4416(5) 0.0649(16) Uani 1 1 d . B .
H23C H 0.9768 0.4564 0.4662 0.078 Uiso 1 1 calc R . .
C24C C 0.9476(3) 0.5157(3) 0.4160(5) 0.0592(14) Uani 1 1 d . . .
H24C H 0.9043 0.4872 0.4236 0.071 Uiso 1 1 calc R B .
C25C C 0.9673(3) 0.5740(3) 0.3803(5) 0.0580(15) Uani 1 1 d . B .
H25C H 0.9374 0.5857 0.3627 0.070 Uiso 1 1 calc R . .
C26C C 1.0317(3) 0.6180(3) 0.3688(5) 0.0542(13) Uani 1 1 d . . .
C27C C 1.0530(3) 0.6789(3) 0.3351(5) 0.0607(15) Uani 1 1 d . B .
H27C H 1.0237 0.6912 0.3164 0.073 Uiso 1 1 calc R . .
C28C C 1.1149(3) 0.7209(3) 0.3287(5) 0.0668(17) Uani 1 1 d . . .
H28C H 1.1285 0.7620 0.3053 0.080 Uiso 1 1 calc R B .
C29C C 1.1594(3) 0.7034(3) 0.3568(5) 0.0595(15) Uani 1 1 d . B .
C30C C 1.2403(4) 0.8038(3) 0.4027(6) 0.081(2) Uani 1 1 d . . .
H30E H 1.2161 0.7965 0.4665 0.097 Uiso 1 1 calc R . .
H30F H 1.2322 0.8309 0.3572 0.097 Uiso 1 1 calc R . .
C31C C 1.3087(4) 0.8337(3) 0.4262(6) 0.088(2) Uani 1 1 d . . .
H31E H 1.3166 0.8020 0.4579 0.105 Uiso 1 1 calc R . .
H31F H 1.3195 0.8670 0.4773 0.105 Uiso 1 1 calc R . .
C32C C 1.3517(3) 0.8615(2) 0.3344(5) 0.0587(15) Uani 1 1 d . . .
H32E H 1.3948 0.8730 0.3540 0.070 Uiso 1 1 calc R . .
H32F H 1.3382 0.8302 0.2788 0.070 Uiso 1 1 calc R . .
C33C C 1.3236(2) 0.9147(2) 0.2071(4) 0.0398(10) Uani 1 1 d . . .
C34C C 1.2801(2) 0.8612(2) 0.1566(4) 0.0421(11) Uani 1 1 d . B .
H34C H 1.2674 0.8211 0.1840 0.051 Uiso 1 1 calc R . .
C35C C 1.2553(2) 0.8679(2) 0.0649(4) 0.0459(12) Uani 1 1 d . . .
C36C C 1.2737(2) 0.9260(3) 0.0233(4) 0.0504(12) Uani 1 1 d . B .
H36C H 1.2568 0.9295 -0.0400 0.060 Uiso 1 1 calc R . .
C37C C 1.3169(2) 0.9791(3) 0.0750(4) 0.0495(12) Uani 1 1 d . . .
H37C H 1.3294 1.0192 0.0476 0.059 Uiso 1 1 calc R B .
C38C C 1.3415(2) 0.9736(2) 0.1662(4) 0.0442(11) Uani 1 1 d . B .
H38C H 1.3709 1.0099 0.2018 0.053 Uiso 1 1 calc R . .
O1C O 1.0539(8) 0.5405(7) 0.0305(15) 0.109(4) Uani 0.76(3) 1 d PD B 1
O2C O 1.1796(6) 0.5826(5) 0.2655(10) 0.083(3) Uani 0.76(3) 1 d PD B 1
C1C C 1.0791(8) 0.5996(6) -0.0064(14) 0.079(4) Uani 0.76(3) 1 d PD B 1
C2C C 1.1228(10) 0.6531(7) 0.0449(15) 0.063(3) Uani 0.76(3) 1 d PD B 1
H2C H 1.1390 0.6505 0.1094 0.075 Uiso 0.76(3) 1 calc PR B 1
C3C C 1.1422(9) 0.7109(7) -0.0016(15) 0.056(3) Uani 0.76(3) 1 d PD B 1
C4C C 1.1168(13) 0.7168(8) -0.0929(18) 0.076(4) Uani 0.76(3) 1 d PD B 1
H4C H 1.1287 0.7566 -0.1211 0.092 Uiso 0.76(3) 1 calc PR B 1
C5C C 1.0732(9) 0.6620(8) -0.1417(15) 0.098(6) Uani 0.76(3) 1 d PD B 1
H5C H 1.0565 0.6645 -0.2058 0.118 Uiso 0.76(3) 1 calc PR B 1
C6C C 1.0538(13) 0.6043(8) -0.0984(17) 0.098(6) Uani 0.76(3) 1 d PD B 1
H6C H 1.0230 0.5677 -0.1318 0.117 Uiso 0.76(3) 1 calc PR B 1
C7C C 1.0780(9) 0.5308(13) 0.1236(15) 0.105(6) Uani 0.76(3) 1 d PD B 1
H7C1 H 1.0470 0.4901 0.1529 0.126 Uiso 0.76(3) 1 calc PR B 1
H7C2 H 1.0840 0.5636 0.1732 0.126 Uiso 0.76(3) 1 calc PR B 1
C8C C 1.1391(8) 0.5320(7) 0.1097(13) 0.111(5) Uani 0.76(3) 1 d PD B 1
H8C1 H 1.1320 0.4965 0.0658 0.133 Uiso 0.76(3) 1 calc PR B 1
H8C2 H 1.1686 0.5708 0.0734 0.133 Uiso 0.76(3) 1 calc PR B 1
C9C C 1.1682(8) 0.5286(6) 0.2078(13) 0.105(5) Uani 0.76(3) 1 d PD B 1
H9C1 H 1.1398 0.4900 0.2456 0.126 Uiso 0.76(3) 1 calc PR B 1
H9C2 H 1.2077 0.5290 0.1945 0.126 Uiso 0.76(3) 1 calc PR B 1
C10C C 1.2029(7) 0.5916(7) 0.3634(10) 0.075(4) Uani 0.76(3) 1 d PD B 1
C11C C 1.2441(7) 0.5711(8) 0.3960(13) 0.090(5) Uani 0.76(3) 1 d PD B 1
H11C H 1.2543 0.5472 0.3514 0.108 Uiso 0.76(3) 1 calc PR B 1
C12C C 1.2691(6) 0.5859(7) 0.4919(14) 0.098(6) Uani 0.76(3) 1 d PD B 1
H12C H 1.2974 0.5728 0.5130 0.117 Uiso 0.76(3) 1 calc PR B 1
C13C C 1.2540(6) 0.6201(7) 0.5600(12) 0.086(4) Uani 0.76(3) 1 d PD B 1
C14C C 1.2758(6) 0.6317(7) 0.6632(13) 0.100(6) Uani 0.76(3) 1 d PD B 1
H14C H 1.3043 0.6189 0.6849 0.120 Uiso 0.76(3) 1 calc PR B 1
C15C C 1.2571(8) 0.6605(8) 0.7313(14) 0.116(7) Uani 0.76(3) 1 d PD B 1
H15C H 1.2725 0.6678 0.7995 0.139 Uiso 0.76(3) 1 calc PR B 1
C16C C 1.2147(7) 0.6796(6) 0.7000(12) 0.095(5) Uani 0.76(3) 1 d PD B 1
H16C H 1.2015 0.7000 0.7471 0.114 Uiso 0.76(3) 1 calc PR B 1
C17C C 1.1926(7) 0.6688(8) 0.6022(11) 0.080(4) Uani 0.76(3) 1 d PD B 1
H17C H 1.1638 0.6816 0.5829 0.096 Uiso 0.76(3) 1 calc PR B 1
C18C C 1.2107(6) 0.6393(7) 0.5283(10) 0.073(4) Uani 0.76(3) 1 d PD B 1
C19C C 1.1859(9) 0.6248(10) 0.4268(10) 0.069(3) Uani 0.76(3) 1 d PD B 1
O1E O 1.051(3) 0.550(2) 0.000(6) 0.109(4) Uani 0.24(3) 1 d PD B 3
O2E O 1.179(2) 0.5879(19) 0.230(3) 0.083(3) Uani 0.24(3) 1 d PD B 3
C1E C 1.071(3) 0.611(2) -0.027(6) 0.079(4) Uani 0.24(3) 1 d PD B 3
C2E C 1.119(4) 0.663(3) 0.022(5) 0.063(3) Uani 0.24(3) 1 d PD B 3
H2E H 1.1390 0.6579 0.0806 0.075 Uiso 0.24(3) 1 calc PR B 3
C3E C 1.139(4) 0.722(3) -0.018(6) 0.056(3) Uani 0.24(3) 1 d PD B 3
C4E C 1.115(5) 0.730(3) -0.110(7) 0.076(4) Uani 0.24(3) 1 d PD B 3
H4E H 1.1328 0.7698 -0.1414 0.092 Uiso 0.24(3) 1 calc PR B 3
C5E C 1.066(4) 0.678(3) -0.157(5) 0.098(6) Uani 0.24(3) 1 d PD B 3
H5E H 1.0436 0.6825 -0.2118 0.118 Uiso 0.24(3) 1 calc PR B 3
C6E C 1.050(5) 0.619(3) -0.120(7) 0.098(6) Uani 0.24(3) 1 d PD B 3
H6E H 1.0232 0.5834 -0.1602 0.117 Uiso 0.24(3) 1 calc PR B 3
C7E C 1.077(3) 0.538(5) 0.089(5) 0.105(6) Uani 0.24(3) 1 d PD B 3
H7E1 H 1.0471 0.4961 0.1149 0.126 Uiso 0.24(3) 1 calc PR B 3
H7E2 H 1.0815 0.5685 0.1434 0.126 Uiso 0.24(3) 1 calc PR B 3
C8E C 1.139(3) 0.543(3) 0.070(3) 0.111(5) Uani 0.24(3) 1 d PD B 3
H8E1 H 1.1336 0.5105 0.0207 0.133 Uiso 0.24(3) 1 calc PR B 3
H8E2 H 1.1674 0.5842 0.0380 0.133 Uiso 0.24(3) 1 calc PR B 3
C9E C 1.168(3) 0.537(2) 0.165(4) 0.105(5) Uani 0.24(3) 1 d PD B 3
H9E1 H 1.1403 0.4967 0.1994 0.126 Uiso 0.24(3) 1 calc PR B 3
H9E2 H 1.2082 0.5383 0.1495 0.126 Uiso 0.24(3) 1 calc PR B 3
C10E C 1.204(3) 0.593(3) 0.327(3) 0.075(4) Uani 0.24(3) 1 d PD B 3
C11E C 1.242(3) 0.566(3) 0.350(3) 0.090(5) Uani 0.24(3) 1 d PD B 3
H11E H 1.2466 0.5403 0.3015 0.108 Uiso 0.24(3) 1 calc PR B 3
C12E C 1.271(2) 0.579(3) 0.443(3) 0.098(6) Uani 0.24(3) 1 d PD B 3
H12E H 1.3001 0.5657 0.4552 0.117 Uiso 0.24(3) 1 calc PR B 3
C13E C 1.258(2) 0.610(2) 0.521(3) 0.086(4) Uani 0.24(3) 1 d PD B 3
C14E C 1.289(2) 0.629(3) 0.618(4) 0.100(6) Uani 0.24(3) 1 d PD B 3
H14E H 1.3195 0.6179 0.6329 0.120 Uiso 0.24(3) 1 calc PR B 3
C15E C 1.277(3) 0.661(3) 0.691(4) 0.116(7) Uani 0.24(3) 1 d PD B 3
H15E H 1.2959 0.6692 0.7570 0.139 Uiso 0.24(3) 1 calc PR B 3
C16E C 1.236(2) 0.682(2) 0.662(4) 0.095(5) Uani 0.24(3) 1 d PD B 3
H16E H 1.2291 0.7074 0.7085 0.114 Uiso 0.24(3) 1 calc PR B 3
C17E C 1.206(3) 0.669(3) 0.570(3) 0.080(4) Uani 0.24(3) 1 d PD B 3
H17E H 1.1761 0.6814 0.5562 0.096 Uiso 0.24(3) 1 calc PR B 3
C18E C 1.219(2) 0.635(3) 0.496(3) 0.073(4) Uani 0.24(3) 1 d PD B 3
C19E C 1.190(3) 0.625(4) 0.398(3) 0.069(3) Uani 0.24(3) 1 d PD B 3

loop_
_atom_site_aniso_label
_atom_site_aniso_U_11
_atom_site_aniso_U_22
_atom_site_aniso_U_33
_atom_site_aniso_U_23
_atom_site_aniso_U_13
_atom_site_aniso_U_12
O1A 0.107(3) 0.094(3) 0.054(2) 0.009(2) 0.003(2) 0.082(3)
O2A 0.0443(19) 0.052(2) 0.049(2) -0.0098(16) -0.0051(15) 0.0290(16)
O3A 0.0484(19) 0.0506(19) 0.0451(19) 0.0120(15) 0.0104(15) 0.0317(16)
O4A 0.0450(19) 0.0453(19) 0.055(2) 0.0024(15) 0.0055(15) 0.0288(16)
N1A 0.043(2) 0.0330(19) 0.041(2) -0.0002(16) -0.0020(16) 0.0182(17)
N2A 0.038(2) 0.0341(19) 0.042(2) -0.0011(16) -0.0012(16) 0.0166(17)
C1A 0.078(4) 0.050(3) 0.045(3) -0.004(2) -0.004(3) 0.046(3)
C2A 0.064(3) 0.044(3) 0.036(2) 0.001(2) 0.000(2) 0.033(2)
C3A 0.052(3) 0.032(2) 0.037(2) -0.0018(18) -0.004(2) 0.021(2)
C4A 0.063(3) 0.041(3) 0.043(3) 0.001(2) 0.003(2) 0.025(2)
C5A 0.093(4) 0.047(3) 0.041(3) 0.009(2) 0.008(3) 0.040(3)
C6A 0.102(5) 0.052(3) 0.042(3) 0.003(2) -0.005(3) 0.052(3)
C7A 0.094(5) 0.091(5) 0.052(3) -0.001(3) 0.001(3) 0.077(4)
C8A 0.067(4) 0.096(5) 0.054(3) -0.016(3) -0.013(3) 0.056(4)
C9A 0.049(3) 0.082(4) 0.058(3) -0.018(3) -0.013(3) 0.040(3)
C10A 0.040(2) 0.036(2) 0.051(3) -0.008(2) 0.001(2) 0.022(2)
C11A 0.035(2) 0.040(3) 0.070(4) -0.013(2) -0.001(2) 0.017(2)
C12A 0.034(2) 0.035(3) 0.075(4) 0.000(2) 0.008(2) 0.014(2)
C13A 0.036(2) 0.034(2) 0.063(3) 0.005(2) 0.010(2) 0.018(2)
C14A 0.047(3) 0.044(3) 0.069(4) 0.021(3) 0.019(3) 0.024(2)
C15A 0.052(3) 0.060(3) 0.059(3) 0.020(3) 0.013(3) 0.033(3)
C16A 0.041(3) 0.057(3) 0.055(3) 0.005(2) 0.003(2) 0.030(2)
C17A 0.035(2) 0.037(2) 0.051(3) 0.004(2) 0.006(2) 0.018(2)
C18A 0.034(2) 0.030(2) 0.050(3) 0.0018(19) 0.0063(19) 0.0176(19)
C19A 0.035(2) 0.030(2) 0.051(3) -0.0027(19) 0.0032(19) 0.0182(19)
C20A 0.037(2) 0.033(2) 0.039(2) -0.0018(18) 0.0027(18) 0.0158(19)
C21A 0.047(3) 0.032(2) 0.039(2) -0.0012(18) 0.005(2) 0.019(2)
C22A 0.056(3) 0.038(2) 0.044(3) -0.005(2) 0.002(2) 0.028(2)
C23A 0.081(4) 0.050(3) 0.054(3) 0.000(2) 0.007(3) 0.044(3)
C24A 0.112(6) 0.047(3) 0.065(4) 0.015(3) 0.024(4) 0.051(4)
C25A 0.088(5) 0.039(3) 0.067(4) 0.015(3) 0.028(3) 0.028(3)
C26A 0.059(3) 0.037(3) 0.047(3) 0.003(2) 0.012(2) 0.020(2)
C27A 0.053(3) 0.045(3) 0.059(3) 0.007(2) 0.019(3) 0.016(3)
C28A 0.041(3) 0.054(3) 0.058(3) 0.003(2) 0.012(2) 0.021(2)
C29A 0.042(3) 0.037(2) 0.043(3) 0.0017(19) 0.005(2) 0.020(2)
C30A 0.061(3) 0.065(3) 0.046(3) -0.009(2) -0.008(2) 0.044(3)
C31A 0.074(4) 0.078(4) 0.043(3) 0.010(3) 0.009(3) 0.054(3)
C32A 0.050(3) 0.052(3) 0.052(3) 0.016(2) 0.016(2) 0.032(2)
C33A 0.035(2) 0.033(2) 0.042(2) 0.0021(19) 0.0030(19) 0.0154(19)
C34A 0.035(2) 0.033(2) 0.041(2) -0.0005(18) 0.0015(18) 0.0173(19)
C35A 0.031(2) 0.030(2) 0.041(2) -0.0024(18) -0.0023(18) 0.0114(18)
C36A 0.036(2) 0.040(2) 0.044(3) 0.001(2) 0.007(2) 0.016(2)
C37A 0.038(3) 0.047(3) 0.056(3) 0.003(2) 0.010(2) 0.024(2)
C38A 0.036(2) 0.038(2) 0.054(3) 0.006(2) 0.004(2) 0.020(2)
O2B 0.051(2) 0.060(2) 0.083(3) 0.033(2) 0.012(2) 0.0142(19)
O3B 0.0393(19) 0.048(2) 0.055(2) 0.0014(16) 0.0056(16) 0.0071(16)
O4B 0.041(2) 0.057(2) 0.073(3) 0.006(2) 0.0002(18) 0.0021(18)
N1B 0.040(2) 0.034(2) 0.051(2) 0.0007(17) 0.0019(18) 0.0147(18)
N2B 0.044(2) 0.036(2) 0.058(3) -0.0019(18) -0.0034(19) 0.0198(19)
C1B 0.042(3) 0.039(3) 0.055(3) 0.001(2) 0.004(2) 0.015(2)
C2B 0.043(3) 0.040(3) 0.050(3) 0.000(2) 0.009(2) 0.013(2)
C3B 0.043(3) 0.037(2) 0.049(3) 0.004(2) 0.005(2) 0.023(2)
C4B 0.045(3) 0.048(3) 0.051(3) -0.001(2) -0.003(2) 0.028(2)
C5B 0.054(3) 0.066(3) 0.047(3) 0.002(2) 0.005(2) 0.038(3)
C6B 0.044(3) 0.050(3) 0.052(3) 0.008(2) 0.010(2) 0.026(2)
C10B 0.034(3) 0.049(3) 0.076(4) 0.014(3) -0.005(3) 0.010(2)
C11B 0.042(3) 0.043(3) 0.114(6) 0.013(3) -0.016(3) 0.017(3)
C12B 0.051(3) 0.056(4) 0.109(6) -0.005(4) -0.017(4) 0.030(3)
C13B 0.048(3) 0.064(4) 0.081(4) -0.011(3) -0.016(3) 0.035(3)
C14B 0.077(5) 0.095(5) 0.084(5) -0.018(4) -0.010(4) 0.058(4)
C15B 0.093(6) 0.111(6) 0.072(5) -0.007(4) 0.001(4) 0.064(5)
C16B 0.071(4) 0.088(5) 0.061(4) 0.014(3) 0.001(3) 0.039(4)
C17B 0.053(3) 0.063(4) 0.058(3) 0.008(3) -0.005(3) 0.028(3)
C18B 0.039(3) 0.057(3) 0.058(3) 0.003(2) -0.009(2) 0.023(2)
C19B 0.035(3) 0.041(3) 0.062(3) 0.004(2) -0.007(2) 0.013(2)
C20B 0.049(3) 0.047(3) 0.050(3) 0.010(2) 0.002(2) 0.017(2)
C21B 0.056(3) 0.058(3) 0.049(3) 0.004(2) 0.006(2) 0.026(3)
C22B 0.050(3) 0.075(4) 0.047(3) 0.001(3) 0.003(2) 0.032(3)
C23B 0.062(4) 0.114(6) 0.060(4) -0.004(4) 0.006(3) 0.051(4)
C24B 0.095(6) 0.139(8) 0.091(6) 0.002(5) 0.019(5) 0.084(6)
C25B 0.103(7) 0.106(6) 0.094(6) -0.013(5) 0.017(5) 0.065(6)
C26B 0.080(5) 0.071(4) 0.068(4) -0.001(3) 0.013(3) 0.037(4)
C27B 0.108(6) 0.059(4) 0.084(5) -0.013(4) 0.012(4) 0.030(4)
C28B 0.076(5) 0.056(4) 0.081(5) -0.006(3) 0.002(4) 0.010(3)
C29B 0.056(3) 0.046(3) 0.060(4) 0.004(3) 0.001(3) 0.010(3)
C30B 0.049(4) 0.081(5) 0.062(4) 0.026(3) -0.003(3) -0.005(3)
C31B 0.048(4) 0.100(5) 0.056(4) 0.001(4) 0.007(3) 0.003(4)
C32B 0.043(3) 0.054(3) 0.061(3) -0.004(3) 0.011(3) 0.006(3)
C33B 0.037(2) 0.034(2) 0.052(3) 0.010(2) -0.001(2) 0.013(2)
C34B 0.039(2) 0.032(2) 0.049(3) 0.003(2) -0.002(2) 0.012(2)
C35B 0.039(2) 0.031(2) 0.056(3) 0.005(2) -0.004(2) 0.015(2)
C36B 0.047(3) 0.039(3) 0.064(3) -0.006(2) -0.011(2) 0.022(2)
C37B 0.042(3) 0.038(3) 0.071(4) -0.002(2) -0.015(2) 0.015(2)
C38B 0.035(2) 0.037(3) 0.062(3) 0.009(2) -0.007(2) 0.013(2)
O1B 0.036(11) 0.053(5) 0.055(4) 0.001(4) 0.018(6) -0.003(7)
C7B 0.050(5) 0.057(9) 0.054(6) -0.005(6) 0.009(5) 0.003(5)
C8B 0.058(5) 0.041(4) 0.051(5) 0.001(3) 0.011(4) 0.003(4)
C9B 0.064(5) 0.045(7) 0.044(7) 0.003(4) 0.011(5) 0.009(5)
O1D 0.036(11) 0.053(5) 0.055(4) 0.001(4) 0.018(6) -0.003(7)
C7D 0.050(5) 0.057(9) 0.054(6) -0.005(6) 0.009(5) 0.003(5)
C8D 0.058(5) 0.041(4) 0.051(5) 0.001(3) 0.011(4) 0.003(4)
C9D 0.064(5) 0.045(7) 0.044(7) 0.003(4) 0.011(5) 0.009(5)
O3C 0.053(2) 0.0326(17) 0.053(2) -0.0048(14) -0.0138(16) 0.0158(15)
O4C 0.073(3) 0.0331(19) 0.097(3) -0.0011(19) 0.013(2) 0.0250(19)
N1C 0.037(2) 0.054(3) 0.071(3) -0.024(2) -0.007(2) 0.017(2)
N2C 0.044(2) 0.059(3) 0.058(3) -0.020(2) -0.008(2) 0.022(2)
C20C 0.048(3) 0.041(3) 0.106(5) 0.012(3) 0.018(3) 0.030(3)
C21C 0.048(3) 0.053(3) 0.081(4) 0.009(3) 0.010(3) 0.035(3)
C22C 0.041(3) 0.056(3) 0.106(5) 0.019(3) 0.008(3) 0.028(3)
C23C 0.042(3) 0.064(4) 0.084(4) 0.009(3) 0.002(3) 0.023(3)
C24C 0.040(3) 0.076(4) 0.063(4) -0.002(3) 0.002(2) 0.030(3)
C25C 0.050(3) 0.086(4) 0.055(3) -0.016(3) -0.007(2) 0.047(3)
C26C 0.062(3) 0.066(3) 0.054(3) -0.004(3) 0.002(3) 0.047(3)
C27C 0.076(4) 0.066(4) 0.064(4) -0.002(3) -0.002(3) 0.054(4)
C28C 0.095(5) 0.053(3) 0.074(4) 0.005(3) 0.004(3) 0.054(4)
C29C 0.062(4) 0.040(3) 0.081(4) 0.006(3) 0.018(3) 0.029(3)
C30C 0.102(6) 0.036(3) 0.082(5) -0.002(3) 0.033(4) 0.018(3)
C31C 0.133(7) 0.045(3) 0.060(4) -0.001(3) -0.012(4) 0.026(4)
C32C 0.062(3) 0.037(3) 0.071(4) -0.003(2) -0.023(3) 0.020(3)
C33C 0.037(2) 0.038(2) 0.043(3) -0.006(2) -0.0023(19) 0.018(2)
C34C 0.037(2) 0.037(2) 0.051(3) -0.008(2) -0.001(2) 0.018(2)
C35C 0.039(3) 0.048(3) 0.052(3) -0.014(2) -0.002(2) 0.023(2)
C36C 0.051(3) 0.059(3) 0.046(3) -0.006(2) -0.004(2) 0.031(3)
C37C 0.049(3) 0.049(3) 0.053(3) 0.003(2) 0.002(2) 0.026(2)
C38C 0.039(3) 0.037(2) 0.053(3) -0.004(2) 0.000(2) 0.016(2)
O1C 0.075(4) 0.055(6) 0.148(15) -0.032(6) 0.012(7) -0.005(4)
O2C 0.076(3) 0.036(3) 0.144(9) 0.025(5) 0.059(7) 0.033(3)
C1C 0.044(6) 0.053(7) 0.111(11) -0.033(6) 0.008(5) 0.004(4)
C2C 0.039(4) 0.054(6) 0.081(10) -0.024(6) -0.002(6) 0.013(4)
C3C 0.034(4) 0.054(8) 0.070(8) -0.023(6) -0.005(4) 0.014(5)
C4C 0.053(4) 0.082(9) 0.063(10) -0.021(6) -0.010(6) 0.010(7)
C5C 0.059(7) 0.110(13) 0.082(8) -0.039(8) -0.016(5) 0.010(7)
C6C 0.057(6) 0.082(11) 0.095(14) -0.042(9) 0.004(7) -0.008(9)
C7C 0.070(6) 0.046(9) 0.164(18) -0.011(11) 0.029(9) 0.002(5)
C8C 0.110(8) 0.047(7) 0.176(15) -0.010(9) 0.049(11) 0.040(6)
C9C 0.099(7) 0.044(5) 0.181(16) 0.012(8) 0.050(10) 0.042(5)
C10C 0.041(4) 0.035(3) 0.148(11) 0.026(8) 0.040(7) 0.020(3)
C11C 0.049(5) 0.043(5) 0.185(16) 0.033(10) 0.053(10) 0.029(4)
C12C 0.034(4) 0.040(6) 0.228(19) 0.034(10) 0.038(9) 0.025(4)
C13C 0.030(4) 0.033(6) 0.197(14) 0.007(7) -0.008(7) 0.017(3)
C14C 0.044(7) 0.056(5) 0.209(17) -0.010(10) -0.034(9) 0.032(5)
C15C 0.080(11) 0.082(6) 0.209(17) -0.034(10) -0.073(12) 0.057(8)
C16C 0.074(9) 0.079(6) 0.156(13) -0.034(8) -0.048(9) 0.056(7)
C17C 0.049(8) 0.054(4) 0.147(11) -0.007(8) -0.024(8) 0.035(5)
C18C 0.026(5) 0.034(4) 0.163(11) 0.009(7) 0.007(6) 0.018(3)
C19C 0.032(4) 0.032(3) 0.144(10) 0.020(8) 0.024(8) 0.017(3)
O1E 0.075(4) 0.055(6) 0.148(15) -0.032(6) 0.012(7) -0.005(4)
O2E 0.076(3) 0.036(3) 0.144(9) 0.025(5) 0.059(7) 0.033(3)
C1E 0.044(6) 0.053(7) 0.111(11) -0.033(6) 0.008(5) 0.004(4)
C2E 0.039(4) 0.054(6) 0.081(10) -0.024(6) -0.002(6) 0.013(4)
C3E 0.034(4) 0.054(8) 0.070(8) -0.023(6) -0.005(4) 0.014(5)
C4E 0.053(4) 0.082(9) 0.063(10) -0.021(6) -0.010(6) 0.010(7)
C5E 0.059(7) 0.110(13) 0.082(8) -0.039(8) -0.016(5) 0.010(7)
C6E 0.057(6) 0.082(11) 0.095(14) -0.042(9) 0.004(7) -0.008(9)
C7E 0.070(6) 0.046(9) 0.164(18) -0.011(11) 0.029(9) 0.002(5)
C8E 0.110(8) 0.047(7) 0.176(15) -0.010(9) 0.049(11) 0.040(6)
C9E 0.099(7) 0.044(5) 0.181(16) 0.012(8) 0.050(10) 0.042(5)
C10E 0.041(4) 0.035(3) 0.148(11) 0.026(8) 0.040(7) 0.020(3)
C11E 0.049(5) 0.043(5) 0.185(16) 0.033(10) 0.053(10) 0.029(4)
C12E 0.034(4) 0.040(6) 0.228(19) 0.034(10) 0.038(9) 0.025(4)
C13E 0.030(4) 0.033(6) 0.197(14) 0.007(7) -0.008(7) 0.017(3)
C14E 0.044(7) 0.056(5) 0.209(17) -0.010(10) -0.034(9) 0.032(5)
C15E 0.080(11) 0.082(6) 0.209(17) -0.034(10) -0.073(12) 0.057(8)
C16E 0.074(9) 0.079(6) 0.156(13) -0.034(8) -0.048(9) 0.056(7)
C17E 0.049(8) 0.054(4) 0.147(11) -0.007(8) -0.024(8) 0.035(5)
C18E 0.026(5) 0.034(4) 0.163(11) 0.009(7) 0.007(6) 0.018(3)
C19E 0.032(4) 0.032(3) 0.144(10) 0.020(8) 0.024(8) 0.017(3)

loop_
_atom_type_symbol
_atom_type_description
_atom_type_scat_dispersion_real
_atom_type_scat_dispersion_imag
_atom_type_scat_source
N N 0.0311 0.0180 'International Tables Vol C Tables 4.2.6.8 and 6.1.1.4'
C C 0.0181 0.0091 'International Tables Vol C Tables 4.2.6.8 and 6.1.1.4'
H H 0.0000 0.0000 'International Tables Vol C Tables 4.2.6.8 and 6.1.1.4'
O O 0.0492 0.0322 'International Tables Vol C Tables 4.2.6.8 and 6.1.1.4'

loop_
_geom_angle_atom_site_label_1
_geom_angle_atom_site_label_2
_geom_angle_atom_site_label_3
_geom_angle
C1A O1A C7A 117.5(4)
C10A O2A C9A 118.9(4)
C33A O3A C32A 119.8(4)
C29A O4A C30A 116.4(4)
N2A N1A C3A 112.3(4)
N1A N2A C35A 115.1(4)
O1A C1A C2A 125.5(5)
O1A C1A C6A 115.4(5)
C2A C1A C6A 119.1(5)
C3A C2A C1A 119.2(5)
C3A C2A H2A 120.4
C1A C2A H2A 120.4
C4A C3A C2A 122.0(5)
C4A C3A N1A 122.6(4)
C2A C3A N1A 115.4(4)
C5A C4A C3A 117.6(5)
C5A C4A H4A 121.2
C3A C4A H4A 121.2
C6A C5A C4A 121.6(5)
C6A C5A H5A 119.2
C4A C5A H5A 119.2
C5A C6A C1A 120.5(5)
C5A C6A H6A 119.8
C1A C6A H6A 119.8
O1A C7A C8A 112.9(5)
O1A C7A H7A1 109.0
C8A C7A H7A1 109.0
O1A C7A H7A2 109.0
C8A C7A H7A2 109.0
H7A1 C7A H7A2 107.8
C9A C8A C7A 112.4(5)
C9A C8A H8A1 109.1
C7A C8A H8A1 109.1
C9A C8A H8A2 109.1
C7A C8A H8A2 109.1
H8A1 C8A H8A2 107.9
O2A C9A C8A 105.6(5)
O2A C9A H9A1 110.6
C8A C9A H9A1 110.6
O2A C9A H9A2 110.6
C8A C9A H9A2 110.6
H9A1 C9A H9A2 108.7
C19A C10A O2A 115.8(4)
C19A C10A C11A 122.3(5)
O2A C10A C11A 121.8(4)
C12A C11A C10A 119.3(5)
C12A C11A H11A 120.4
C10A C11A H11A 120.4
C11A C12A C13A 121.6(5)
C11A C12A H12A 119.2
C13A C12A H12A 119.2
C12A C13A C14A 122.2(5)
C12A C13A C18A 119.0(5)
C14A C13A C18A 118.8(5)
C15A C14A C13A 121.6(5)
C15A C14A H14A 119.2
C13A C14A H14A 119.2
C14A C15A C16A 119.5(5)
C14A C15A H15A 120.2
C16A C15A H15A 120.2
C17A C16A C15A 120.9(5)
C17A C16A H16A 119.6
C15A C16A H16A 119.6
C16A C17A C18A 121.3(4)
C16A C17A H17A 119.3
C18A C17A H17A 119.3
C17A C18A C19A 122.5(4)
C17A C18A C13A 117.9(4)
C19A C18A C13A 119.6(4)
C10A C19A C18A 118.2(4)
C10A C19A C20A 120.1(4)
C18A C19A C20A 121.6(4)
C29A C20A C21A 119.1(4)
C29A C20A C19A 120.4(4)
C21A C20A C19A 120.5(4)
C22A C21A C26A 118.1(4)
C22A C21A C20A 122.6(4)
C26A C21A C20A 119.3(4)
C23A C22A C21A 120.8(5)
C23A C22A H22A 119.6
C21A C22A H22A 119.6
C22A C23A C24A 121.0(6)
C22A C23A H23A 119.5
C24A C23A H23A 119.5
C25A C24A C23A 119.6(5)
C25A C24A H24A 120.2
C23A C24A H24A 120.2
C24A C25A C26A 121.7(5)
C24A C25A H25A 119.1
C26A C25A H25A 119.1
C27A C26A C25A 122.1(5)
C27A C26A C21A 119.1(5)
C25A C26A C21A 118.8(5)
C28A C27A C26A 121.1(5)
C28A C27A H27A 119.5
C26A C27A H27A 119.5
C27A C28A C29A 119.7(5)
C27A C28A H28A 120.2
C29A C28A H28A 120.2
C20A C29A O4A 117.6(4)
C20A C29A C28A 121.6(4)
O4A C29A C28A 120.8(4)
O4A C30A C31A 107.1(5)
O4A C30A H30A 110.3
C31A C30A H30A 110.3
O4A C30A H30B 110.3
C31A C30A H30B 110.3
H30A C30A H30B 108.6
C32A C31A C30A 114.3(4)
C32A C31A H31A 108.7
C30A C31A H31A 108.7
C32A C31A H31B 108.7
C30A C31A H31B 108.7
H31A C31A H31B 107.6
O3A C32A C31A 110.3(5)
O3A C32A H32A 109.6
C31A C32A H32A 109.6
O3A C32A H32B 109.6
C31A C32A H32B 109.6
H32A C32A H32B 108.1
O3A C33A C34A 124.8(4)
O3A C33A C38A 114.6(4)
C34A C33A C38A 120.6(4)
C33A C34A C35A 118.1(4)
C33A C34A H34A 121.0
C35A C34A H34A 121.0
C36A C35A C34A 121.5(4)
C36A C35A N2A 114.1(4)
C34A C35A N2A 124.4(4)
C35A C36A C37A 119.2(4)
C35A C36A H36A 120.4
C37A C36A H36A 120.4
C38A C37A C36A 120.2(4)
C38A C37A H37A 119.9
C36A C37A H37A 119.9
C37A C38A C33A 120.4(4)
C37A C38A H38A 119.8
C33A C38A H38A 119.8
C10B O2B C9D 135.0(8)
C10B O2B C9B 107.8(5)
C9D O2B C9B 27.4(6)
C33B O3B C32B 121.1(4)
C29B O4B C30B 116.2(5)
N2B N1B C3B 113.8(4)
N1B N2B C35B 115.0(4)
O1D C1B C6B 121.0(19)
O1D C1B C2B 119.1(19)
C6B C1B C2B 119.8(5)
O1D C1B O1B 10(3)
C6B C1B O1B 111.3(10)
C2B C1B O1B 128.8(10)
C3B C2B C1B 118.8(5)
C3B C2B H2B 120.6
C1B C2B H2B 120.6
C4B C3B C2B 121.8(5)
C4B C3B N1B 122.9(4)
C2B C3B N1B 115.2(4)
C3B C4B C5B 118.3(5)
C3B C4B H4B 120.8
C5B C4B H4B 120.8
C6B C5B C4B 120.8(5)
C6B C5B H5B 119.6
C4B C5B H5B 119.6
C5B C6B C1B 120.3(5)
C5B C6B H6B 119.9
C1B C6B H6B 119.9
O2B C10B C19B 116.2(6)
O2B C10B C11B 122.6(5)
C19B C10B C11B 121.2(6)
C12B C11B C10B 120.4(6)
C12B C11B H11B 119.8
C10B C11B H11B 119.8
C11B C12B C13B 120.8(6)
C11B C12B H12B 119.6
C13B C12B H12B 119.6
C12B C13B C14B 121.5(7)
C12B C13B C18B 119.1(6)
C14B C13B C18B 119.4(6)
C15B C14B C13B 121.0(7)
C15B C14B H14B 119.5
C13B C14B H14B 119.5
C14B C15B C16B 120.3(7)
C14B C15B H15B 119.8
C16B C15B H15B 119.8
C17B C16B C15B 120.7(7)
C17B C16B H16B 119.6
C15B C16B H16B 119.6
C16B C17B C18B 120.2(6)
C16B C17B H17B 119.9
C18B C17B H17B 119.9
C17B C18B C13B 118.2(6)
C17B C18B C19B 121.8(5)
C13B C18B C19B 120.0(5)
C10B C19B C18B 118.5(5)
C10B C19B C20B 120.0(5)
C18B C19B C20B 121.4(5)
C29B C20B C21B 118.9(5)
C29B C20B C19B 121.7(5)
C21B C20B C19B 119.5(5)
C26B C21B C22B 118.5(6)
C26B C21B C20B 119.3(6)
C22B C21B C20B 122.2(5)
C23B C22B C21B 120.9(6)
C23B C22B H22B 119.6
C21B C22B H22B 119.6
C22B C23B C24B 120.4(7)
C22B C23B H23B 119.8
C24B C23B H23B 119.8
C25B C24B C23B 120.5(7)
C25B C24B H24B 119.7
C23B C24B H24B 119.7
C24B C25B C26B 120.9(8)
C24B C25B H25B 119.6
C26B C25B H25B 119.6
C21B C26B C25B 118.8(7)
C21B C26B C27B 119.0(7)
C25B C26B C27B 122.2(7)
C28B C27B C26B 121.1(7)
C28B C27B H27B 119.4
C26B C27B H27B 119.4
C27B C28B C29B 119.6(7)
C27B C28B H28B 120.2
C29B C28B H28B 120.2
C20B C29B O4B 117.7(5)
C20B C29B C28B 122.1(6)
O4B C29B C28B 120.2(6)
O4B C30B C31B 107.3(6)
O4B C30B H30C 110.2
C31B C30B H30C 110.2
O4B C30B H30D 110.2
C31B C30B H30D 110.2
H30C C30B H30D 108.5
C32B C31B C30B 114.9(6)
C32B C31B H31C 108.5
C30B C31B H31C 108.5
C32B C31B H31D 108.5
C30B C31B H31D 108.5
H31C C31B H31D 107.5
O3B C32B C31B 112.0(6)
O3B C32B H32C 109.2
C31B C32B H32C 109.2
O3B C32B H32D 109.2
C31B C32B H32D 109.2
H32C C32B H32D 107.9
O3B C33B C34B 126.0(4)
O3B C33B C38B 114.3(4)
C34B C33B C38B 119.7(5)
C33B C34B C35B 119.0(4)
C33B C34B H34B 120.5
C35B C34B H34B 120.5
C36B C35B C34B 121.1(5)
C36B C35B N2B 114.4(5)
C34B C35B N2B 124.4(4)
C35B C36B C37B 119.0(5)
C35B C36B H36B 120.5
C37B C36B H36B 120.5
C38B C37B C36B 120.7(5)
C38B C37B H37B 119.7
C36B C37B H37B 119.7
C37B C38B C33B 120.5(5)
C37B C38B H38B 119.7
C33B C38B H38B 119.7
C1B O1B C7B 113(3)
O1B C7B C8B 112.4(9)
C9B C8B C7B 112.4(7)
O2B C9B C8B 100.1(7)
O2B C9B H9B1 111.7
O2B C9B H9B2 111.7
C1B O1D C7D 128(4)
O1D C7D C8D 112.9(10)
O1D C7D H7D1 109.0
C8D C7D H7D1 109.0
O1D C7D H7D2 109.0
C8D C7D H7D2 109.0
H7D1 C7D H7D2 107.8
C9D C8D C7D 113.0(9)
C9D C8D H8D1 109.0
C7D C8D H8D1 109.0
C9D C8D H8D2 109.0
C7D C8D H8D2 109.0
H8D1 C8D H8D2 107.8
O2B C9D C8D 111.3(11)
O2B C9D H9D1 109.4
C8D C9D H9D1 109.4
O2B C9D H9D2 109.4
C8D C9D H9D2 109.4
H9D1 C9D H9D2 108.0
C33C O3C C32C 120.4(4)
C29C O4C C30C 113.4(5)
N2C N1C C3C 116.8(8)
N2C N1C C3E 102(2)
C3C N1C C3E 16(2)
N1C N2C C35C 114.2(5)
C29C C20C C21C 119.1(5)
C29C C20C C19C 122.5(11)
C21C C20C C19C 118.0(10)
C29C C20C C19E 118(4)
C21C C20C C19E 122(3)
C19C C20C C19E 15(2)
C22C C21C C26C 118.3(5)
C22C C21C C20C 122.2(5)
C26C C21C C20C 119.5(5)
C23C C22C C21C 121.2(5)
C23C C22C H22C 119.4
C21C C22C H22C 119.4
C22C C23C C24C 120.4(6)
C22C C23C H23C 119.8
C24C C23C H23C 119.8
C25C C24C C23C 120.2(5)
C25C C24C H24C 119.9
C23C C24C H24C 119.9
C24C C25C C26C 121.5(5)
C24C C25C H25C 119.3
C26C C25C H25C 119.3
C27C C26C C25C 122.4(5)
C27C C26C C21C 119.2(6)
C25C C26C C21C 118.4(5)
C28C C27C C26C 121.3(5)
C28C C27C H27C 119.4
C26C C27C H27C 119.4
C27C C28C C29C 120.1(5)
C27C C28C H28C 120.0
C29C C28C H28C 120.0
C20C C29C O4C 117.7(5)
C20C C29C C28C 120.9(6)
O4C C29C C28C 121.4(5)
O4C C30C C31C 106.6(6)
O4C C30C H30E 110.4
C31C C30C H30E 110.4
O4C C30C H30F 110.4
C31C C30C H30F 110.4
H30E C30C H30F 108.6
C30C C31C C32C 115.1(6)
C30C C31C H31E 108.5
C32C C31C H31E 108.5
C30C C31C H31F 108.5
C32C C31C H31F 108.5
H31E C31C H31F 107.5
O3C C32C C31C 110.0(5)
O3C C32C H32E 109.7
C31C C32C H32E 109.7
O3C C32C H32F 109.7
C31C C32C H32F 109.7
H32E C32C H32F 108.2
O3C C33C C34C 125.1(4)
O3C C33C C38C 114.6(4)
C34C C33C C38C 120.2(4)
C33C C34C C35C 118.4(5)
C33C C34C H34C 120.8
C35C C34C H34C 120.8
C36C C35C C34C 121.6(5)
C36C C35C N2C 115.2(5)
C34C C35C N2C 123.1(5)
C37C C36C C35C 119.4(5)
C37C C36C H36C 120.3
C35C C36C H36C 120.3
C38C C37C C36C 119.9(5)
C38C C37C H37C 120.1
C36C C37C H37C 120.1
C37C C38C C33C 120.5(5)
C37C C38C H38C 119.7
C33C C38C H38C 119.7
C1C O1C C7C 118.5(15)
C10C O2C C9C 120.7(7)
O1C C1C C6C 114.5(12)
O1C C1C C2C 125.0(14)
C6C C1C C2C 120.3(12)
C1C C2C C3C 118.0(12)
C1C C2C H2C 121.0
C3C C2C H2C 121.0
C4C C3C C2C 122.6(12)
C4C C3C N1C 121.1(11)
C2C C3C N1C 116.3(11)
C3C C4C C5C 117.4(13)
C3C C4C H4C 121.3
C5C C4C H4C 121.3
C6C C5C C4C 121.3(13)
C6C C5C H5C 119.3
C4C C5C H5C 119.3
C5C C6C C1C 120.2(13)
C5C C6C H6C 119.9
C1C C6C H6C 119.9
O1C C7C C8C 113.2(10)
O1C C7C H7C1 108.9
C8C C7C H7C1 108.9
O1C C7C H7C2 108.9
C8C C7C H7C2 108.9
H7C1 C7C H7C2 107.8
C9C C8C C7C 113.8(9)
C9C C8C H8C1 108.8
C7C C8C H8C1 108.8
C9C C8C H8C2 108.8
C7C C8C H8C2 108.8
H8C1 C8C H8C2 107.7
O2C C9C C8C 105.9(8)
O2C C9C H9C1 110.6
C8C C9C H9C1 110.6
O2C C9C H9C2 110.6
C8C C9C H9C2 110.6
H9C1 C9C H9C2 108.7
C19C C10C O2C 115.4(7)
C19C C10C C11C 121.8(9)
O2C C10C C11C 122.8(8)
C12C C11C C10C 119.5(9)
C12C C11C H11C 120.3
C10C C11C H11C 120.3
C11C C12C C13C 121.5(9)
C11C C12C H12C 119.2
C13C C12C H12C 119.2
C12C C13C C14C 122.2(8)
C12C C13C C18C 119.1(9)
C14C C13C C18C 118.4(7)
C15C C14C C13C 122.1(8)
C15C C14C H14C 119.0
C13C C14C H14C 119.0
C14C C15C C16C 119.5(10)
C14C C15C H15C 120.3
C16C C15C H15C 120.3
C17C C16C C15C 119.8(9)
C17C C16C H16C 120.1
C15C C16C H16C 120.1
C16C C17C C18C 122.9(9)
C16C C17C H17C 118.5
C18C C17C H17C 118.5
C17C C18C C19C 123.8(8)
C17C C18C C13C 117.2(8)
C19C C18C C13C 118.9(7)
C10C C19C C18C 119.2(8)
C10C C19C C20C 118.9(8)
C18C C19C C20C 122.0(8)
C1E O1E C7E 118(6)
C10E O2E C9E 119.9(17)
O1E C1E C6E 115(5)
O1E C1E C2E 125(5)
C6E C1E C2E 118(5)
C1E C2E C3E 119(5)
C1E C2E H2E 120.3
C3E C2E H2E 120.3
C4E C3E C2E 121(5)
C4E C3E N1C 135(5)
C2E C3E N1C 104(4)
C3E C4E C5E 119(5)
C3E C4E H4E 120.5
C5E C4E H4E 120.5
C6E C5E C4E 119(5)
C6E C5E H5E 120.7
C4E C5E H5E 120.7
C5E C6E C1E 122(5)
C5E C6E H6E 119.1
C1E C6E H6E 119.1
O1E C7E C8E 113.0(18)
O1E C7E H7E1 109.0
C8E C7E H7E1 109.0
O1E C7E H7E2 109.0
C8E C7E H7E2 109.0
H7E1 C7E H7E2 107.8
C9E C8E C7E 112.5(17)
C9E C8E H8E1 109.1
C7E C8E H8E1 109.1
C9E C8E H8E2 109.1
C7E C8E H8E2 109.1
H8E1 C8E H8E2 107.8
O2E C9E C8E 106.6(15)
O2E C9E H9E1 110.4
C8E C9E H9E1 110.4
O2E C9E H9E2 110.4
C8E C9E H9E2 110.4
H9E1 C9E H9E2 108.6
C19E C10E O2E 115.8(16)
C19E C10E C11E 123(2)
O2E C10E C11E 121.1(18)
C12E C11E C10E 118(2)
C12E C11E H11E 120.9
C10E C11E H11E 120.9
C11E C12E C13E 122(3)
C11E C12E H12E 118.8
C13E C12E H12E 118.8
C12E C13E C18E 118(3)
C12E C13E C14E 127(3)
C18E C13E C14E 115(3)
C15E C14E C13E 126(3)
C15E C14E H14E 117.2
C13E C14E H14E 117.2
C14E C15E C16E 115(3)
C14E C15E H15E 122.4
C16E C15E H15E 122.4
C17E C16E C15E 124(3)
C17E C16E H16E 118.0
C15E C16E H16E 118.0
C16E C17E C18E 119(3)
C16E C17E H17E 120.6
C18E C17E H17E 120.6
C17E C18E C19E 118(3)
C17E C18E C13E 121(3)
C19E C18E C13E 121(2)
C10E C19E C18E 117(2)
C10E C19E C20C 127(2)
C18E C19E C20C 116(2)

loop_
_geom_bond_atom_site_label_1
_geom_bond_atom_site_label_2
_geom_bond_distance
O1A C1A 1.364(7)
O1A C7A 1.437(7)
O2A C10A 1.386(6)
O2A C9A 1.437(6)
O3A C33A 1.372(6)
O3A C32A 1.443(6)
O4A C29A 1.380(6)
O4A C30A 1.436(6)
N1A N2A 1.256(5)
N1A C3A 1.439(6)
N2A C35A 1.426(6)
C1A C2A 1.393(7)
C1A C6A 1.397(8)
C2A C3A 1.391(7)
C2A H2A 0.9500
C3A C4A 1.391(7)
C4A C5A 1.388(8)
C4A H4A 0.9500
C5A C6A 1.374(9)
C5A H5A 0.9500
C6A H6A 0.9500
C7A C8A 1.510(10)
C7A H7A1 0.9900
C7A H7A2 0.9900
C8A C9A 1.504(9)
C8A H8A1 0.9900
C8A H8A2 0.9900
C9A H9A1 0.9900
C9A H9A2 0.9900
C10A C19A 1.380(7)
C10A C11A 1.410(7)
C11A C12A 1.364(8)
C11A H11A 0.9500
C12A C13A 1.401(8)
C12A H12A 0.9500
C13A C14A 1.424(8)
C13A C18A 1.430(6)
C14A C15A 1.362(8)
C14A H14A 0.9500
C15A C16A 1.405(8)
C15A H15A 0.9500
C16A C17A 1.368(7)
C16A H16A 0.9500
C17A C18A 1.419(7)
C17A H17A 0.9500
C18A C19A 1.427(7)
C19A C20A 1.495(6)
C20A C29A 1.373(7)
C20A C21A 1.425(6)
C21A C22A 1.420(7)
C21A C26A 1.420(7)
C22A C23A 1.373(7)
C22A H22A 0.9500
C23A C24A 1.392(9)
C23A H23A 0.9500
C24A C25A 1.359(10)
C24A H24A 0.9500
C25A C26A 1.418(8)
C25A H25A 0.9500
C26A C27A 1.413(8)
C27A C28A 1.360(8)
C27A H27A 0.9500
C28A C29A 1.412(7)
C28A H28A 0.9500
C30A C31A 1.504(8)
C30A H30A 0.9900
C30A H30B 0.9900
C31A C32A 1.501(8)
C31A H31A 0.9900
C31A H31B 0.9900
C32A H32A 0.9900
C32A H32B 0.9900
C33A C34A 1.386(6)
C33A C38A 1.395(6)
C34A C35A 1.401(6)
C34A H34A 0.9500
C35A C36A 1.386(6)
C36A C37A 1.390(7)
C36A H36A 0.9500
C37A C38A 1.373(7)
C37A H37A 0.9500
C38A H38A 0.9500
O2B C10B 1.376(8)
O2B C9D 1.472(17)
O2B C9B 1.475(12)
O3B C33B 1.369(6)
O3B C32B 1.435(7)
O4B C29B 1.383(8)
O4B C30B 1.445(7)
N1B N2B 1.261(6)
N1B C3B 1.437(6)
N2B C35B 1.425(7)
C1B O1D 1.32(5)
C1B C6B 1.387(7)
C1B C2B 1.395(7)
C1B O1B 1.41(4)
C2B C3B 1.390(7)
C2B H2B 0.9500
C3B C4B 1.387(7)
C4B C5B 1.389(7)
C4B H4B 0.9500
C5B C6B 1.383(8)
C5B H5B 0.9500
C6B H6B 0.9500
C10B C19B 1.382(7)
C10B C11B 1.414(10)
C11B C12B 1.360(10)
C11B H11B 0.9500
C12B C13B 1.406(10)
C12B H12B 0.9500
C13B C14B 1.419(10)
C13B C18B 1.421(8)
C14B C15B 1.350(11)
C14B H14B 0.9500
C15B C16B 1.399(11)
C15B H15B 0.9500
C16B C17B 1.385(9)
C16B H16B 0.9500
C17B C18B 1.418(8)
C17B H17B 0.9500
C18B C19B 1.426(8)
C19B C20B 1.482(8)
C20B C29B 1.375(8)
C20B C21B 1.429(8)
C21B C26B 1.416(9)
C21B C22B 1.421(8)
C22B C23B 1.368(9)
C22B H22B 0.9500
C23B C24B 1.395(12)
C23B H23B 0.9500
C24B C25B 1.362(13)
C24B H24B 0.9500
C25B C26B 1.420(11)
C25B H25B 0.9500
C26B C27B 1.421(11)
C27B C28B 1.359(12)
C27B H27B 0.9500
C28B C29B 1.402(10)
C28B H28B 0.9500
C30B C31B 1.507(12)
C30B H30C 0.9900
C30B H30D 0.9900
C31B C32B 1.501(10)
C31B H31C 0.9900
C31B H31D 0.9900
C32B H32C 0.9900
C32B H32D 0.9900
C33B C34B 1.394(7)
C33B C38B 1.396(7)
C34B C35B 1.395(7)
C34B H34B 0.9500
C35B C36B 1.387(7)
C36B C37B 1.392(8)
C36B H36B 0.9500
C37B C38B 1.369(8)
C37B H37B 0.9500
C38B H38B 0.9500
O1B C7B 1.431(5)
C7B C8B 1.516(6)
C7B H7B1 0.9900
C7B H7B2 0.9900
C8B C9B 1.497(5)
C8B H8B1 0.9900
C8B H8B2 0.9900
C9B H9B1 0.9900
C9B H9B2 0.9900
O1D C7D 1.431(6)
C7D C8D 1.514(6)
C7D H7D1 0.9900
C7D H7D2 0.9900
C8D C9D 1.494(6)
C8D H8D1 0.9900
C8D H8D2 0.9900
C9D H9D1 0.9900
C9D H9D2 0.9900
O3C C33C 1.364(6)
O3C C32C 1.438(6)
O4C C29C 1.385(7)
O4C C30C 1.440(7)
N1C N2C 1.252(7)
N1C C3C 1.435(17)
N1C C3E 1.47(6)
N2C C35C 1.428(6)
C20C C29C 1.374(8)
C20C C21C 1.430(8)
C20C C19C 1.498(12)
C20C C19E 1.51(3)
C21C C22C 1.418(8)
C21C C26C 1.422(7)
C22C C23C 1.365(8)
C22C H22C 0.9500
C23C C24C 1.397(8)
C23C H23C 0.9500
C24C C25C 1.356(9)
C24C H24C 0.9500
C25C C26C 1.421(9)
C25C H25C 0.9500
C26C C27C 1.397(8)
C27C C28C 1.360(9)
C27C H27C 0.9500
C28C C29C 1.420(9)
C28C H28C 0.9500
C30C C31C 1.505(12)
C30C H30E 0.9900
C30C H30F 0.9900
C31C C32C 1.522(10)
C31C H31E 0.9900
C31C H31F 0.9900
C32C H32E 0.9900
C32C H32F 0.9900
C33C C34C 1.387(6)
C33C C38C 1.402(7)
C34C C35C 1.393(7)
C34C H34C 0.9500
C35C C36C 1.388(8)
C36C C37C 1.387(8)
C36C H36C 0.9500
C37C C38C 1.377(7)
C37C H37C 0.9500
C38C H38C 0.9500
O1C C1C 1.361(8)
O1C C7C 1.426(8)
O2C C10C 1.375(7)
O2C C9C 1.436(7)
C1C C6C 1.388(8)
C1C C2C 1.396(7)
C2C C3C 1.402(7)
C2C H2C 0.9500
C3C C4C 1.390(7)
C4C C5C 1.397(7)
C4C H4C 0.9500
C5C C6C 1.383(8)
C5C H5C 0.9500
C6C H6C 0.9500
C7C C8C 1.513(8)
C7C H7C1 0.9900
C7C H7C2 0.9900
C8C C9C 1.495(8)
C8C H8C1 0.9900
C8C H8C2 0.9900
C9C H9C1 0.9900
C9C H9C2 0.9900
C10C C19C 1.374(7)
C10C C11C 1.415(7)
C11C C12C 1.365(8)
C11C H11C 0.9500
C12C C13C 1.403(7)
C12C H12C 0.9500
C13C C14C 1.427(8)
C13C C18C 1.435(7)
C14C C15C 1.359(8)
C14C H14C 0.9500
C15C C16C 1.413(7)
C15C H15C 0.9500
C16C C17C 1.363(8)
C16C H16C 0.9500
C17C C18C 1.413(7)
C17C H17C 0.9500
C18C C19C 1.430(7)
O1E C1E 1.365(9)
O1E C7E 1.428(9)
O2E C10E 1.383(9)
O2E C9E 1.435(9)
C1E C6E 1.390(9)
C1E C2E 1.394(9)
C2E C3E 1.407(9)
C2E H2E 0.9500
C3E C4E 1.390(9)
C4E C5E 1.399(9)
C4E H4E 0.9500
C5E C6E 1.390(9)
C5E H5E 0.9500
C6E H6E 0.9500
C7E C8E 1.514(9)
C7E H7E1 0.9900
C7E H7E2 0.9900
C8E C9E 1.495(9)
C8E H8E1 0.9900
C8E H8E2 0.9900
C9E H9E1 0.9900
C9E H9E2 0.9900
C10E C19E 1.378(9)
C10E C11E 1.417(9)
C11E C12E 1.367(9)
C11E H11E 0.9500
C12E C13E 1.401(9)
C12E H12E 0.9500
C13E C18E 1.432(9)
C13E C14E 1.433(9)
C14E C15E 1.365(9)
C14E H14E 0.9500
C15E C16E 1.412(9)
C15E H15E 0.9500
C16E C17E 1.361(9)
C16E H16E 0.9500
C17E C18E 1.413(9)
C17E H17E 0.9500
C18E C19E 1.431(9)

loop_
_geom_torsion_atom_site_label_1
_geom_torsion_atom_site_label_2
_geom_torsion_atom_site_label_3
_geom_torsion_atom_site_label_4
_geom_torsion
C3A N1A N2A C35A 179.4(4)
C7A O1A C1A C2A 4.9(8)
C7A O1A C1A C6A -175.4(5)
O1A C1A C2A C3A 176.5(5)
C6A C1A C2A C3A -3.2(8)
C1A C2A C3A C4A 4.2(7)
C1A C2A C3A N1A -175.6(4)
N2A N1A C3A C4A -25.0(6)
N2A N1A C3A C2A 154.8(4)
C2A C3A C4A C5A -2.1(7)
N1A C3A C4A C5A 177.7(5)
C3A C4A C5A C6A -1.0(8)
C4A C5A C6A C1A 1.9(9)
O1A C1A C6A C5A -179.5(5)
C2A C1A C6A C5A 0.3(8)
C1A O1A C7A C8A -83.2(7)
O1A C7A C8A C9A 168.7(5)
C10A O2A C9A C8A 176.4(4)
C7A C8A C9A O2A -62.9(6)
C9A O2A C10A C19A -152.8(4)
C9A O2A C10A C11A 30.7(6)
C19A C10A C11A C12A -0.9(7)
O2A C10A C11A C12A 175.4(4)
C10A C11A C12A C13A 1.0(7)
C11A C12A C13A C14A 178.8(5)
C11A C12A C13A C18A -0.2(7)
C12A C13A C14A C15A -177.8(5)
C18A C13A C14A C15A 1.3(7)
C13A C14A C15A C16A -0.3(8)
C14A C15A C16A C17A -0.3(8)
C15A C16A C17A C18A -0.3(7)
C16A C17A C18A C19A 179.2(4)
C16A C17A C18A C13A 1.3(7)
C12A C13A C18A C17A 177.4(4)
C14A C13A C18A C17A -1.7(6)
C12A C13A C18A C19A -0.6(6)
C14A C13A C18A C19A -179.7(4)
O2A C10A C19A C18A -176.4(4)
C11A C10A C19A C18A 0.1(6)
O2A C10A C19A C20A 3.5(6)
C11A C10A C19A C20A -179.9(4)
C17A C18A C19A C10A -177.2(4)
C13A C18A C19A C10A 0.7(6)
C17A C18A C19A C20A 2.8(7)
C13A C18A C19A C20A -179.3(4)
C10A C19A C20A C29A -110.2(5)
C18A C19A C20A C29A 69.8(6)
C10A C19A C20A C21A 68.9(6)
C18A C19A C20A C21A -111.1(5)
C29A C20A C21A C22A -179.2(5)
C19A C20A C21A C22A 1.7(7)
C29A C20A C21A C26A 1.1(7)
C19A C20A C21A C26A -178.0(4)
C26A C21A C22A C23A 2.4(7)
C20A C21A C22A C23A -177.3(5)
C21A C22A C23A C24A -0.2(8)
C22A C23A C24A C25A -2.3(10)
C23A C24A C25A C26A 2.5(10)
C24A C25A C26A C27A 179.4(6)
C24A C25A C26A C21A -0.3(9)
C22A C21A C26A C27A 178.2(5)
C20A C21A C26A C27A -2.1(7)
C22A C21A C26A C25A -2.2(7)
C20A C21A C26A C25A 177.5(5)
C25A C26A C27A C28A -178.2(6)
C21A C26A C27A C28A 1.4(8)
C26A C27A C28A C29A 0.2(9)
C21A C20A C29A O4A -177.1(4)
C19A C20A C29A O4A 2.0(7)
C21A C20A C29A C28A 0.5(7)
C19A C20A C29A C28A 179.7(5)
C30A O4A C29A C20A -141.3(4)
C30A O4A C29A C28A 41.0(6)
C27A C28A C29A C20A -1.2(8)
C27A C28A C29A O4A 176.3(5)
C29A O4A C30A C31A 166.0(4)
O4A C30A C31A C32A 71.3(6)
C33A O3A C32A C31A -112.3(5)
C30A C31A C32A O3A 70.5(6)
C32A O3A C33A C34A 28.2(7)
C32A O3A C33A C38A -153.9(4)
O3A C33A C34A C35A 176.3(4)
C38A C33A C34A C35A -1.4(7)
C33A C34A C35A C36A 1.9(6)
C33A C34A C35A N2A -176.5(4)
N1A N2A C35A C36A -170.7(4)
N1A N2A C35A C34A 7.8(6)
C34A C35A C36A C37A -1.2(7)
N2A C35A C36A C37A 177.3(4)
C35A C36A C37A C38A 0.1(7)
C36A C37A C38A C33A 0.4(7)
O3A C33A C38A C37A -177.7(4)
C34A C33A C38A C37A 0.3(7)
C3B N1B N2B C35B -174.5(4)
O1D C1B C2B C3B -179.0(14)
C6B C1B C2B C3B 2.2(8)
O1B C1B C2B C3B -179.6(11)
C1B C2B C3B C4B -0.6(8)
C1B C2B C3B N1B -176.8(5)
N2B N1B C3B C4B 16.8(6)
N2B N1B C3B C2B -166.9(4)
C2B C3B C4B C5B -1.1(7)
N1B C3B C4B C5B 174.9(4)
C3B C4B C5B C6B 1.2(8)
C4B C5B C6B C1B 0.5(8)
O1D C1B C6B C5B 179.0(15)
C2B C1B C6B C5B -2.2(8)
O1B C1B C6B C5B 179.3(9)
C9D O2B C10B C19B -143.8(9)
C9B O2B C10B C19B -148.0(7)
C9D O2B C10B C11B 39.7(11)
C9B O2B C10B C11B 35.4(8)
O2B C10B C11B C12B 178.2(5)
C19B C10B C11B C12B 1.8(8)
C10B C11B C12B C13B -0.4(9)
C11B C12B C13B C14B 175.2(6)
C11B C12B C13B C18B -1.8(8)
C12B C13B C14B C15B 180.0(6)
C18B C13B C14B C15B -3.1(10)
C13B C14B C15B C16B -0.2(11)
C14B C15B C16B C17B 3.0(11)
C15B C16B C17B C18B -2.4(10)
C16B C17B C18B C13B -0.9(8)
C16B C17B C18B C19B 177.1(5)
C12B C13B C18B C17B -179.4(5)
C14B C13B C18B C17B 3.6(8)
C12B C13B C18B C19B 2.6(8)
C14B C13B C18B C19B -174.4(5)
O2B C10B C19B C18B -177.5(4)
C11B C10B C19B C18B -0.9(8)
O2B C10B C19B C20B 5.7(7)
C11B C10B C19B C20B -177.7(5)
C17B C18B C19B C10B -179.2(5)
C13B C18B C19B C10B -1.2(7)
C17B C18B C19B C20B -2.5(8)
C13B C18B C19B C20B 175.5(5)
C10B C19B C20B C29B -104.5(6)
C18B C19B C20B C29B 78.9(7)
C10B C19B C20B C21B 76.6(7)
C18B C19B C20B C21B -100.1(6)
C29B C20B C21B C26B 2.2(8)
C19B C20B C21B C26B -178.8(5)
C29B C20B C21B C22B -177.7(5)
C19B C20B C21B C22B 1.2(8)
C26B C21B C22B C23B 1.7(9)
C20B C21B C22B C23B -178.3(6)
C21B C22B C23B C24B -0.8(10)
C22B C23B C24B C25B -0.9(12)
C23B C24B C25B C26B 1.6(14)
C22B C21B C26B C25B -1.1(9)
C20B C21B C26B C25B 179.0(6)
C22B C21B C26B C27B 179.4(6)
C20B C21B C26B C27B -0.6(9)
C24B C25B C26B C21B -0.6(12)
C24B C25B C26B C27B 179.0(8)
C21B C26B C27B C28B -1.2(11)
C25B C26B C27B C28B 179.2(8)
C26B C27B C28B C29B 1.4(12)
C21B C20B C29B O4B -179.0(5)
C19B C20B C29B O4B 2.1(8)
C21B C20B C29B C28B -2.1(9)
C19B C20B C29B C28B 178.9(6)
C30B O4B C29B C20B -134.4(6)
C30B O4B C29B C28B 48.7(8)
C27B C28B C29B C20B 0.3(11)
C27B C28B C29B O4B 177.1(7)
C29B O4B C30B C31B 173.6(5)
O4B C30B C31B C32B 69.6(7)
C33B O3B C32B C31B -102.4(6)
C30B C31B C32B O3B 71.7(7)
C32B O3B C33B C34B 10.6(8)
C32B O3B C33B C38B -170.3(5)
O3B C33B C34B C35B 179.7(5)
C38B C33B C34B C35B 0.6(7)
C33B C34B C35B C36B -1.0(7)
C33B C34B C35B N2B 176.6(4)
N1B N2B C35B C36B 176.1(4)
N1B N2B C35B C34B -1.7(7)
C34B C35B C36B C37B 0.4(7)
N2B C35B C36B C37B -177.5(5)
C35B C36B C37B C38B 0.7(8)
C36B C37B C38B C33B -1.1(8)
O3B C33B C38B C37B -178.7(5)
C34B C33B C38B C37B 0.4(7)
O1D C1B O1B C7B -11(10)
C6B C1B O1B C7B 171.1(10)
C2B C1B O1B C7B -7(2)
C1B O1B C7B C8B -77(2)
O1B C7B C8B C9B 173(2)
C10B O2B C9B C8B 171.5(6)
C9D O2B C9B C8B -2.0(13)
C7B C8B C9B O2B -70.7(11)
C6B C1B O1D C7D -154(2)
C2B C1B O1D C7D 27(3)
O1B C1B O1D C7D -156(13)
C1B O1D C7D C8D -118(2)
O1D C7D C8D C9D 62(3)
C10B O2B C9D C8D 82.3(13)
C9B O2B C9D C8D 91(2)
C7D C8D C9D O2B 76.5(15)
C3C N1C N2C C35C -179.5(11)
C3E N1C N2C C35C 175(3)
C29C C20C C21C C22C -176.9(7)
C19C C20C C21C C22C -3.9(11)
C19E C20C C21C C22C 13(2)
C29C C20C C21C C26C 0.5(9)
C19C C20C C21C C26C 173.6(7)
C19E C20C C21C C26C -170.0(18)
C26C C21C C22C C23C -0.3(10)
C20C C21C C22C C23C 177.2(7)
C21C C22C C23C C24C 0.1(11)
C22C C23C C24C C25C 0.3(10)
C23C C24C C25C C26C -0.5(9)
C24C C25C C26C C27C -178.0(6)
C24C C25C C26C C21C 0.3(8)
C22C C21C C26C C27C 178.5(6)
C20C C21C C26C C27C 0.9(9)
C22C C21C C26C C25C 0.1(9)
C20C C21C C26C C25C -177.5(6)
C25C C26C C27C C28C 177.3(6)
C21C C26C C27C C28C -1.1(9)
C26C C27C C28C C29C -0.3(9)
C21C C20C C29C O4C 178.7(6)
C19C C20C C29C O4C 6.0(11)
C19E C20C C29C O4C -10.4(17)
C21C C20C C29C C28C -1.9(10)
C19C C20C C29C C28C -174.6(8)
C19E C20C C29C C28C 169.0(16)
C30C O4C C29C C20C -130.9(7)
C30C O4C C29C C28C 49.7(8)
C27C C28C C29C C20C 1.8(10)
C27C C28C C29C O4C -178.8(6)
C29C O4C C30C C31C 159.6(5)
O4C C30C C31C C32C 74.5(7)
C33C O3C C32C C31C -110.5(6)
C30C C31C C32C O3C 69.6(7)
C32C O3C C33C C34C 21.0(7)
C32C O3C C33C C38C -161.3(5)
O3C C33C C34C C35C 178.0(4)
C38C C33C C34C C35C 0.4(7)
C33C C34C C35C C36C 0.7(7)
C33C C34C C35C N2C -178.1(4)
N1C N2C C35C C36C -173.3(5)
N1C N2C C35C C34C 5.5(7)
C34C C35C C36C C37C -1.2(8)
N2C C35C C36C C37C 177.6(5)
C35C C36C C37C C38C 0.7(8)
C36C C37C C38C C33C 0.4(8)
O3C C33C C38C C37C -178.8(4)
C34C C33C C38C C37C -1.0(7)
C7C O1C C1C C6C 179(2)
C7C O1C C1C C2C -7(3)
O1C C1C C2C C3C -177(2)
C6C C1C C2C C3C -3(4)
C1C C2C C3C C4C 4(4)
C1C C2C C3C N1C -178(2)
N2C N1C C3C C4C -6(3)
C3E N1C C3C C4C 14(15)
N2C N1C C3C C2C 175.8(16)
C3E N1C C3C C2C -164(18)
C2C C3C C4C C5C -4(4)
N1C C3C C4C C5C 178(2)
C3C C4C C5C C6C 3(4)
C4C C5C C6C C1C -2(4)
O1C C1C C6C C5C 177(3)
C2C C1C C6C C5C 2(4)
C1C O1C C7C C8C -78(3)
O1C C7C C8C C9C 174.0(15)
C10C O2C C9C C8C 176.1(10)
C7C C8C C9C O2C -60.9(18)
C9C O2C C10C C19C -151.1(17)
C9C O2C C10C C11C 32(2)
C19C C10C C11C C12C -2(3)
O2C C10C C11C C12C 175.0(13)
C10C C11C C12C C13C 1(2)
C11C C12C C13C C14C 174.9(14)
C11C C12C C13C C18C 1(2)
C12C C13C C14C C15C -174.7(16)
C18C C13C C14C C15C 0(2)
C13C C14C C15C C16C 0(2)
C14C C15C C16C C17C 0(2)
C15C C16C C17C C18C -1(2)
C16C C17C C18C C19C 176.9(18)
C16C C17C C18C C13C 0(2)
C12C C13C C18C C17C 174.6(15)
C14C C13C C18C C17C 0(2)
C12C C13C C18C C19C -2(2)
C14C C13C C18C C19C -176.6(16)
O2C C10C C19C C18C -176.7(16)
C11C C10C C19C C18C 0(3)
O2C C10C C19C C20C 4(2)
C11C C10C C19C C20C -178.5(16)
C17C C18C C19C C10C -174.9(18)
C13C C18C C19C C10C 2(3)
C17C C18C C19C C20C 4(3)
C13C C18C C19C C20C -179.6(16)
C29C C20C C19C C10C -103.1(18)
C21C C20C C19C C10C 84.1(19)
C19E C20C C19C C10C -26(15)
C29C C20C C19C C18C 78(2)
C21C C20C C19C C18C -94.9(19)
C19E C20C C19C C18C 155(18)
C7E O1E C1E C6E 173(7)
C7E O1E C1E C2E 5(12)
O1E C1E C2E C3E 176(8)
C6E C1E C2E C3E 9(13)
C1E C2E C3E C4E -7(14)
C1E C2E C3E N1C 179(7)
N2C N1C C3E C4E 1(12)
C3C N1C C3E C4E -161(25)
N2C N1C C3E C2E 173(6)
C3C N1C C3E C2E 12(12)
C2E C3E C4E C5E 9(16)
N1C C3E C4E C5E -180(8)
C3E C4E C5E C6E -12(15)
C4E C5E C6E C1E 15(15)
O1E C1E C6E C5E 179(10)
C2E C1E C6E C5E -13(15)
C1E O1E C7E C8E -81(10)
O1E C7E C8E C9E 175(6)
C10E O2E C9E C8E 178(4)
C7E C8E C9E O2E -63(7)
C9E O2E C10E C19E -154(7)
C9E O2E C10E C11E 25(8)
C19E C10E C11E C12E -8(10)
O2E C10E C11E C12E 173(5)
C10E C11E C12E C13E 8(9)
C11E C12E C13E C18E -7(10)
C11E C12E C13E C14E -176(6)
C12E C13E C14E C15E 178(7)
C18E C13E C14E C15E 9(9)
C13E C14E C15E C16E -6(10)
C14E C15E C16E C17E 4(10)
C15E C16E C17E C18E -5(10)
C16E C17E C18E C19E -176(7)
C16E C17E C18E C13E 7(10)
C12E C13E C18E C17E -179(6)
C14E C13E C18E C17E -9(9)
C12E C13E C18E C19E 5(10)
C14E C13E C18E C19E 175(6)
O2E C10E C19E C18E -175(6)
C11E C10E C19E C18E 5(11)
O2E C10E C19E C20C 13(11)
C11E C10E C19E C20C -167(6)
C17E C18E C19E C10E 179(7)
C13E C18E C19E C10E -4(10)
C17E C18E C19E C20C -8(10)
C13E C18E C19E C20C 169(6)
C29C C20C C19E C10E -98(8)
C21C C20C C19E C10E 73(8)
C19C C20C C19E C10E 151(23)
C29C C20C C19E C18E 90(6)
C21C C20C C19E C18E -99(6)
C19C C20C C19E C18E -21(11)
